data_7245812
loop_
_publ_author_name
'Pani, Marcella'
'Provino, Alessia'
'Smetana, Volodymyr'
'Shtender, Vitalii'
'Bernini, Cristina'
'Mudring, Anja-Verena'
'Manfrinetti, Pietro'

_publ_section_title
;
 Four ternary silicides in the La--Ni--Si system: from polyanionic layers
 to frameworks
;
_journal_name_full CrystEngComm
_journal_paper_doi 10.1039/D2CE01007K
_journal_year 2022
_chemical_formula_sum 'La3 Ni3 Si2'
_chemical_formula_weight 649.04
_space_group_crystal_system orthorhombic
_space_group_IT_number 62
_space_group_name_Hall '-P 2ac 2n'
_space_group_name_H-M_alt 'P n m a'
_audit_creation_method SHELXL-2018/3
_audit_update_record
;
2022-02-03 deposited with the CCDC.	2022-09-19 downloaded from the CCDC.
;
_cell_angle_alpha 90
_cell_angle_beta 90
_cell_angle_gamma 90
_cell_formula_units_Z 4
_cell_length_a 7.501(2)
_cell_length_b 14.316(4)
_cell_length_c 6.1485(16)
_cell_measurement_reflns_used 6347
_cell_measurement_temperature 296(2)
_cell_measurement_theta_max 31.374
_cell_measurement_theta_min 3.606
_cell_volume 660.3(3)
_computing_structure_refinement 'SHELXL-2018/3 (Sheldrick, 2018)'
_computing_structure_solution 'SHELXT 2014/4 (Sheldrick, 2014)'
_diffrn_ambient_temperature 296(2)
_diffrn_measured_fraction_theta_full 0.976
_diffrn_measured_fraction_theta_max 0.939
_diffrn_measurement_device_type 'Bruker Venture'
_diffrn_radiation_type MoK\a
_diffrn_radiation_wavelength 0.71073
_diffrn_reflns_av_R_equivalents 0.0399
_diffrn_reflns_av_unetI/netI 0.0265
_diffrn_reflns_Laue_measured_fraction_full 0.976
_diffrn_reflns_Laue_measured_fraction_max 0.939
_diffrn_reflns_limit_h_max 10
_diffrn_reflns_limit_h_min -10
_diffrn_reflns_limit_k_max 19
_diffrn_reflns_limit_k_min -20
_diffrn_reflns_limit_l_max 8
_diffrn_reflns_limit_l_min -8
_diffrn_reflns_number 6347
_diffrn_reflns_point_group_measured_fraction_full 0.976
_diffrn_reflns_point_group_measured_fraction_max 0.939
_diffrn_reflns_theta_full 25.242
_diffrn_reflns_theta_max 31.374
_diffrn_reflns_theta_min 3.606
_exptl_absorpt_coefficient_mu 27.582
_exptl_absorpt_correction_T_max 0.22
_exptl_absorpt_correction_T_min 0.11
_exptl_absorpt_correction_type multi-scan
_exptl_absorpt_process_details SADABS
_exptl_crystal_density_diffrn 6.529
_exptl_crystal_description 'irregular fragment'
_exptl_crystal_F_000 1132
_exptl_crystal_size_max 0.09
_exptl_crystal_size_mid 0.08
_exptl_crystal_size_min 0.06
_refine_diff_density_max 1.331
_refine_diff_density_min -1.304
_refine_diff_density_rms 0.290
_refine_ls_extinction_coef 0.0052(3)
_refine_ls_extinction_expression Fc^*^=kFc[1+0.001xFc^2^\l^3^/sin(2\q)]^-1/4^
_refine_ls_extinction_method 'SHELXL-2018/3 (Sheldrick 2018)'
_refine_ls_goodness_of_fit_ref 1.249
_refine_ls_hydrogen_treatment undef
_refine_ls_matrix_type full
_refine_ls_number_parameters 41
_refine_ls_number_reflns 1054
_refine_ls_number_restraints 0
_refine_ls_restrained_S_all 1.249
_refine_ls_R_factor_all 0.0216
_refine_ls_R_factor_gt 0.0214
_refine_ls_shift/su_max 0.001
_refine_ls_shift/su_mean 0.000
_refine_ls_structure_factor_coef Fsqd
_refine_ls_weighting_details 'w=1/[\s^2^(Fo^2^)+(0.0136P)^2^+4.7274P] where P=(Fo^2^+2Fc^2^)/3'
_refine_ls_weighting_scheme calc
_refine_ls_wR_factor_gt 0.0546
_refine_ls_wR_factor_ref 0.0547
_reflns_Friedel_coverage 0.000
_reflns_number_gt 1044
_reflns_number_total 1054
_reflns_threshold_expression 'I > 2\s(I)'
_cod_data_source_file d2ce01007k2.cif
_cod_data_source_block La3Ni3Si2
_cod_database_code 7245812
_shelx_shelxl_version_number 2018/3
_shelx_space_group_comment
;
The symmetry employed for this shelxl refinement is uniquely defined
by the following loop, which should always be used as a source of
symmetry information in preference to the above space-group names.
They are only intended as comments.
;

loop_
_space_group_symop_operation_xyz
'x, y, z'
'-x+1/2, -y, z+1/2'
'-x, y+1/2, -z'
'x+1/2, -y+1/2, -z+1/2'
'-x, -y, -z'
'x-1/2, y, -z-1/2'
'x, -y-1/2, z'
'-x-1/2, y-1/2, z-1/2'

loop_
_atom_site_label
_atom_site_type_symbol
_atom_site_fract_x
_atom_site_fract_y
_atom_site_fract_z
_atom_site_U_iso_or_equiv
_atom_site_adp_type
_atom_site_occupancy
_atom_site_site_symmetry_order
_atom_site_calc_flag
_atom_site_refinement_flags_posn
_atom_site_refinement_flags_adp
_atom_site_refinement_flags_occupancy
_atom_site_disorder_assembly
_atom_site_disorder_group
La01 La 0.01720(3) 0.60637(2) 0.36066(4) 0.00922(10) Uani 1 1 d . . . . .
La02 La 0.61634(4) 0.250000 0.37468(5) 0.00939(11) Uani 1 2 d S T P . .
Ni03 Ni 0.12881(7) 0.45956(4) 0.10153(9) 0.00853(13) Uani 1 1 d . . . . .
Ni04 Ni 0.27436(10) 0.250000 0.56258(14) 0.01414(18) Uani 1 2 d S T P . .
Si05 Si 0.32995(15) 0.41284(8) 0.36370(17) 0.0081(2) Uani 1 1 d . . . . .

loop_
_atom_site_aniso_label
_atom_site_aniso_U_11
_atom_site_aniso_U_22
_atom_site_aniso_U_33
_atom_site_aniso_U_23
_atom_site_aniso_U_13
_atom_site_aniso_U_12
La01 0.01073(13) 0.01160(14) 0.00534(15) -0.00042(7) 0.00029(7) -0.00027(7)
La02 0.01002(16) 0.00847(16) 0.00968(19) 0.000 0.00125(10) 0.000
Ni03 0.0086(2) 0.0097(2) 0.0073(2) 0.00089(17) -0.00105(17) 0.00031(17)
Ni04 0.0108(3) 0.0158(4) 0.0158(4) 0.000 -0.0019(3) 0.000
Si05 0.0079(4) 0.0110(4) 0.0052(5) -0.0004(3) -0.0008(3) 0.0001(4)

loop_
_atom_type_symbol
_atom_type_description
_atom_type_scat_dispersion_real
_atom_type_scat_dispersion_imag
_atom_type_scat_source
Si Si 0.0817 0.0704 'International Tables Vol C Tables 4.2.6.8 and 6.1.1.4'
Ni Ni 0.3393 1.1124 'International Tables Vol C Tables 4.2.6.8 and 6.1.1.4'
La La -0.2871 2.4523 'International Tables Vol C Tables 4.2.6.8 and 6.1.1.4'

loop_
_geom_angle_atom_site_label_1
_geom_angle_atom_site_label_2
_geom_angle_atom_site_label_3
_geom_angle
_geom_angle_site_symmetry_1
_geom_angle_site_symmetry_3
_geom_angle_publ_flag
Ni03 La01 Ni04 145.20(2) . 5_566 ?
Ni03 La01 Si05 119.90(3) . 5_566 ?
Ni04 La01 Si05 51.27(3) 5_566 5_566 ?
Ni03 La01 Ni04 90.60(2) . 2_564 ?
Ni04 La01 Ni04 90.34(2) 5_566 2_564 ?
Si05 La01 Ni04 141.61(3) 5_566 2_564 ?
Ni03 La01 Ni03 77.895(16) . 2_565 ?
Ni04 La01 Ni03 136.78(2) 5_566 2_565 ?
Si05 La01 Ni03 114.67(3) 5_566 2_565 ?
Ni04 La01 Ni03 92.86(2) 2_564 2_565 ?
Ni03 La01 Ni03 50.64(2) . 5_565 ?
Ni04 La01 Ni03 95.25(2) 5_566 5_565 ?
Si05 La01 Ni03 99.87(3) 5_566 5_565 ?
Ni04 La01 Ni03 81.14(2) 2_564 5_565 ?
Ni03 La01 Ni03 127.830(19) 2_565 5_565 ?
Ni03 La01 Si05 45.02(3) . 2_564 ?
Ni04 La01 Si05 116.98(3) 5_566 2_564 ?
Si05 La01 Si05 142.35(3) 5_566 2_564 ?
Ni04 La01 Si05 48.84(3) 2_564 2_564 ?
Ni03 La01 Si05 96.72(3) 2_565 2_564 ?
Ni03 La01 Si05 42.60(3) 5_565 2_564 ?
Ni03 La01 Si05 111.72(3) . 2_565 ?
Ni04 La01 Si05 99.23(3) 5_566 2_565 ?
Si05 La01 Si05 76.95(2) 5_566 2_565 ?
Ni04 La01 Si05 115.06(3) 2_564 2_565 ?
Ni03 La01 Si05 41.56(2) 2_565 2_565 ?
Ni03 La01 Si05 158.00(3) 5_565 2_565 ?
Si05 La01 Si05 138.03(4) 2_564 2_565 ?
Ni03 La01 Si05 43.30(2) . 6_556 ?
Ni04 La01 Si05 108.49(3) 5_566 6_556 ?
Si05 La01 Si05 78.68(3) 5_566 6_556 ?
Ni04 La01 Si05 119.89(3) 2_564 6_556 ?
Ni03 La01 Si05 106.97(3) 2_565 6_556 ?
Ni03 La01 Si05 41.84(2) 5_565 6_556 ?
Si05 La01 Si05 72.40(3) 2_564 6_556 ?
Si05 La01 Si05 117.04(2) 2_565 6_556 ?
Ni03 La01 La01 69.13(2) . 5_566 ?
Ni04 La01 La01 117.34(2) 5_566 5_566 ?
Si05 La01 La01 66.18(2) 5_566 5_566 ?
Ni04 La01 La01 152.078(17) 2_564 5_566 ?
Ni03 La01 La01 64.928(15) 2_565 5_566 ?
Ni03 La01 La01 98.81(2) 5_565 5_566 ?
Si05 La01 La01 114.14(3) 2_564 5_566 ?
Si05 La01 La01 59.76(2) 2_565 5_566 ?
Si05 La01 La01 57.28(3) 6_556 5_566 ?
Ni03 La01 Ni03 80.71(2) . 6_556 ?
Ni04 La01 Ni03 78.61(2) 5_566 6_556 ?
Si05 La01 Ni03 40.34(2) 5_566 6_556 ?
Ni04 La01 Ni03 144.68(2) 2_564 6_556 ?
Ni03 La01 Ni03 118.158(19) 2_565 6_556 ?
Ni03 La01 Ni03 66.841(13) 5_565 6_556 ?
Si05 La01 Ni03 107.13(2) 2_564 6_556 ?
Si05 La01 Ni03 99.87(2) 2_565 6_556 ?
Si05 La01 Ni03 38.36(2) 6_556 6_556 ?
La01 La01 Ni03 53.230(14) 5_566 6_556 ?
Ni03 La01 Ni03 114.881(19) . 5_566 ?
Ni04 La01 Ni03 79.41(2) 5_566 5_566 ?
Si05 La01 Ni03 39.26(2) 5_566 5_566 ?
Ni04 La01 Ni03 148.189(17) 2_564 5_566 ?
Ni03 La01 Ni03 75.484(17) 2_565 5_566 ?
Ni03 La01 Ni03 129.42(2) 5_565 5_566 ?
Si05 La01 Ni03 159.90(2) 2_564 5_566 ?
Si05 La01 Ni03 39.40(2) 2_565 5_566 ?
Si05 La01 Ni03 91.91(2) 6_556 5_566 ?
La01 La01 Ni03 45.755(11) 5_566 5_566 ?
Ni03 La01 Ni03 62.776(12) 6_556 5_566 ?
Ni04 La02 Ni04 138.04(2) . 6_656 ?
Ni04 La02 Ni03 90.480(12) . 6_656 ?
Ni04 La02 Ni03 91.834(12) 6_656 6_656 ?
Ni04 La02 Ni03 90.480(12) . 4 ?
Ni04 La02 Ni03 91.834(12) 6_656 4 ?
Ni03 La02 Ni03 173.38(2) 6_656 4 ?
Ni04 La02 Si05 52.48(2) . . ?
Ni04 La02 Si05 104.70(2) 6_656 . ?
Ni03 La02 Si05 44.61(3) 6_656 . ?
Ni03 La02 Si05 139.12(3) 4 . ?
Ni04 La02 Si05 52.48(2) . 7_565 ?
Ni04 La02 Si05 104.70(2) 6_656 7_565 ?
Ni03 La02 Si05 139.12(3) 6_656 7_565 ?
Ni03 La02 Si05 44.61(3) 4 7_565 ?
Si05 La02 Si05 94.65(5) . 7_565 ?
Ni04 La02 Si05 130.35(2) . 6_656 ?
Ni04 La02 Si05 51.40(2) 6_656 6_656 ?
Ni03 La02 Si05 43.63(2) 6_656 6_656 ?
Ni03 La02 Si05 137.50(3) 4 6_656 ?
Si05 La02 Si05 78.05(3) . 6_656 ?
Si05 La02 Si05 150.33(2) 7_565 6_656 ?
Ni04 La02 Si05 130.35(2) . 4 ?
Ni04 La02 Si05 51.40(2) 6_656 4 ?
Ni03 La02 Si05 137.50(3) 6_656 4 ?
Ni03 La02 Si05 43.63(2) 4 4 ?
Si05 La02 Si05 150.33(2) . 4 ?
Si05 La02 Si05 78.05(3) 7_565 4 ?
Si05 La02 Si05 94.06(5) 6_656 4 ?
Ni04 La02 La01 55.333(15) . 2_565 ?
Ni04 La02 La01 146.509(10) 6_656 2_565 ?
Ni03 La02 La01 54.837(14) 6_656 2_565 ?
Ni03 La02 La01 121.008(17) 4 2_565 ?
Si05 La02 La01 55.58(2) . 2_565 ?
Si05 La02 La01 103.79(2) 7_565 2_565 ?
Si05 La02 La01 95.70(3) 6_656 2_565 ?
Si05 La02 La01 154.03(2) 4 2_565 ?
Ni04 La02 La01 55.333(15) . 8_656 ?
Ni04 La02 La01 146.509(10) 6_656 8_656 ?
Ni03 La02 La01 121.008(17) 6_656 8_656 ?
Ni03 La02 La01 54.837(14) 4 8_656 ?
Si05 La02 La01 103.79(2) . 8_656 ?
Si05 La02 La01 55.58(2) 7_565 8_656 ?
Si05 La02 La01 154.03(2) 6_656 8_656 ?
Si05 La02 La01 95.70(3) 4 8_656 ?
La01 La02 La01 66.25(2) 2_565 8_656 ?
Ni04 La02 La01 118.94(2) . 5_666 ?
Ni04 La02 La01 95.74(2) 6_656 5_666 ?
Ni03 La02 La01 54.288(14) 6_656 5_666 ?
Ni03 La02 La01 119.801(17) 4 5_666 ?
Si05 La02 La01 95.82(3) . 5_666 ?
Si05 La02 La01 153.80(2) 7_565 5_666 ?
Si05 La02 La01 55.74(2) 6_656 5_666 ?
Si05 La02 La01 103.25(3) 4 5_666 ?
La01 La02 La01 63.687(14) 2_565 5_666 ?
La01 La02 La01 98.526(17) 8_656 5_666 ?
Ni04 La02 La01 118.94(2) . 3_646 ?
Ni04 La02 La01 95.74(2) 6_656 3_646 ?
Ni03 La02 La01 119.801(17) 6_656 3_646 ?
Ni03 La02 La01 54.288(14) 4 3_646 ?
Si05 La02 La01 153.80(2) . 3_646 ?
Si05 La02 La01 95.82(3) 7_565 3_646 ?
Si05 La02 La01 103.25(3) 6_656 3_646 ?
Si05 La02 La01 55.74(2) 4 3_646 ?
La01 La02 La01 98.526(18) 2_565 3_646 ?
La01 La02 La01 63.687(15) 8_656 3_646 ?
La01 La02 La01 65.54(2) 5_666 3_646 ?
Si05 Ni03 Si05 118.55(4) . 6_556 ?
Si05 Ni03 Si05 124.86(3) . 2_564 ?
Si05 Ni03 Si05 113.69(4) 6_556 2_564 ?
Si05 Ni03 Ni03 163.69(5) . 5_565 ?
Si05 Ni03 Ni03 57.05(4) 6_556 5_565 ?
Si05 Ni03 Ni03 56.64(4) 2_564 5_565 ?
Si05 Ni03 La01 90.90(4) . . ?
Si05 Ni03 La01 82.83(3) 6_556 . ?
Si05 Ni03 La01 78.96(4) 2_564 . ?
Ni03 Ni03 La01 73.18(3) 5_565 . ?
Si05 Ni03 La02 72.36(3) . 6_556 ?
Si05 Ni03 La02 71.44(3) 6_556 6_556 ?
Si05 Ni03 La02 143.79(4) 2_564 6_556 ?
Ni03 Ni03 La02 116.68(3) 5_565 6_556 ?
La01 Ni03 La02 136.12(2) . 6_556 ?
Si05 Ni03 La01 72.16(4) . 2_564 ?
Si05 Ni03 La01 138.93(4) 6_556 2_564 ?
Si05 Ni03 La01 80.32(3) 2_564 2_564 ?
Ni03 Ni03 La01 122.25(3) 5_565 2_564 ?
La01 Ni03 La01 138.194(19) . 2_564 ?
La02 Ni03 La01 75.676(16) 6_556 2_564 ?
Si05 Ni03 La01 139.60(4) . 5_565 ?
Si05 Ni03 La01 70.67(3) 6_556 5_565 ?
Si05 Ni03 La01 73.86(3) 2_564 5_565 ?
Ni03 Ni03 La01 56.17(2) 5_565 5_565 ?
La01 Ni03 La01 129.35(2) . 5_565 ?
La02 Ni03 La01 74.761(15) 6_556 5_565 ?
La01 Ni03 La01 77.534(19) 2_564 5_565 ?
Si05 Ni03 La01 66.10(3) . 6_656 ?
Si05 Ni03 La01 158.85(4) 6_556 6_656 ?
Si05 Ni03 La01 58.81(3) 2_564 6_656 ?
Ni03 Ni03 La01 112.09(3) 5_565 6_656 ?
La01 Ni03 La01 76.36(2) . 6_656 ?
La02 Ni03 La01 127.22(2) 6_556 6_656 ?
La01 Ni03 La01 61.84(2) 2_564 6_656 ?
La01 Ni03 La01 120.557(18) 5_565 6_656 ?
Si05 Ni03 La01 58.83(3) . 5_566 ?
Si05 Ni03 La01 63.42(3) 6_556 5_566 ?
Si05 Ni03 La01 144.08(3) 2_564 5_566 ?
Ni03 Ni03 La01 109.51(3) 5_565 5_566 ?
La01 Ni03 La01 65.118(19) . 5_566 ?
La02 Ni03 La01 71.631(14) 6_556 5_566 ?
La01 Ni03 La01 126.999(18) 2_564 5_566 ?
La01 Ni03 La01 129.42(2) 5_565 5_566 ?
La01 Ni03 La01 109.823(17) 6_656 5_566 ?
Si05 Ni04 Si05 122.01(6) . 7_565 ?
Si05 Ni04 La02 70.67(3) . . ?
Si05 Ni04 La02 70.67(3) 7_565 . ?
Si05 Ni04 La02 69.10(3) . 6_556 ?
Si05 Ni04 La02 69.10(3) 7_565 6_556 ?
La02 Ni04 La02 89.55(3) . 6_556 ?
Si05 Ni04 La01 140.87(4) . 3_546 ?
Si05 Ni04 La01 65.92(3) 7_565 3_546 ?
La02 Ni04 La01 136.056(17) . 3_546 ?
La02 Ni04 La01 81.47(2) 6_556 3_546 ?
Si05 Ni04 La01 65.92(3) . 5_566 ?
Si05 Ni04 La01 140.87(4) 7_565 5_566 ?
La02 Ni04 La01 136.056(17) . 5_566 ?
La02 Ni04 La01 81.47(2) 6_556 5_566 ?
La01 Ni04 La01 85.17(3) 3_546 5_566 ?
Si05 Ni04 La01 67.69(3) . 2_565 ?
Si05 Ni04 La01 139.12(4) 7_565 2_565 ?
La02 Ni04 La01 77.73(2) . 2_565 ?
La02 Ni04 La01 136.771(17) 6_556 2_565 ?
La01 Ni04 La01 134.81(3) 3_546 2_565 ?
La01 Ni04 La01 79.99(2) 5_566 2_565 ?
Si05 Ni04 La01 139.12(4) . 8_656 ?
Si05 Ni04 La01 67.69(3) 7_565 8_656 ?
La02 Ni04 La01 77.73(2) . 8_656 ?
La02 Ni04 La01 136.771(17) 6_556 8_656 ?
La01 Ni04 La01 79.99(2) 3_546 8_656 ?
La01 Ni04 La01 134.81(3) 5_566 8_656 ?
La01 Ni04 La01 80.96(3) 2_565 8_656 ?
Ni03 Si05 Ni03 127.24(5) . 6_656 ?
Ni03 Si05 Ni03 107.11(5) . 2_565 ?
Ni03 Si05 Ni03 66.31(4) 6_656 2_565 ?
Ni03 Si05 Ni04 118.15(5) . . ?
Ni03 Si05 Ni04 110.89(5) 6_656 . ?
Ni03 Si05 Ni04 114.40(5) 2_565 . ?
Ni03 Si05 La01 81.91(4) . 5_566 ?
Ni03 Si05 La01 140.56(5) 6_656 5_566 ?
Ni03 Si05 La01 80.85(3) 2_565 5_566 ?
Ni04 Si05 La01 62.81(3) . 5_566 ?
Ni03 Si05 La02 132.16(5) . . ?
Ni03 Si05 La02 63.95(3) 6_656 . ?
Ni03 Si05 La02 117.84(4) 2_565 . ?
Ni04 Si05 La02 56.85(3) . . ?
La01 Si05 La02 119.29(4) 5_566 . ?
Ni03 Si05 La02 64.01(3) . 6_556 ?
Ni03 Si05 La02 136.90(5) 6_656 6_556 ?
Ni03 Si05 La02 156.53(5) 2_565 6_556 ?
Ni04 Si05 La02 59.49(3) . 6_556 ?
La01 Si05 La02 76.44(3) 5_566 6_556 ?
La02 Si05 La02 79.20(3) . 6_556 ?
Ni03 Si05 La01 154.85(5) . 2_565 ?
Ni03 Si05 La01 66.73(3) 6_656 2_565 ?
Ni03 Si05 La01 56.02(3) 2_565 2_565 ?
Ni04 Si05 La01 63.47(3) . 2_565 ?
La01 Si05 La01 77.17(3) 5_566 2_565 ?
La02 Si05 La01 71.41(2) . 2_565 ?
La02 Si05 La01 122.94(4) 6_556 2_565 ?
Ni03 Si05 La01 66.28(3) . 2_564 ?
Ni03 Si05 La01 77.18(3) 6_656 2_564 ?
Ni03 Si05 La01 126.71(5) 2_565 2_564 ?
Ni04 Si05 La01 114.22(4) . 2_564 ?
La01 Si05 La01 142.15(4) 5_566 2_564 ?
La02 Si05 La01 73.99(3) . 2_564 ?
La02 Si05 La01 71.55(3) 6_556 2_564 ?
La01 Si05 La01 138.03(4) 2_565 2_564 ?
Ni03 Si05 La01 75.54(4) . 6_656 ?
Ni03 Si05 La01 53.88(3) 6_656 6_656 ?
Ni03 Si05 La01 64.30(3) 2_565 6_656 ?
Ni04 Si05 La01 164.55(5) . 6_656 ?
La01 Si05 La01 129.60(4) 5_566 6_656 ?
La02 Si05 La01 109.14(4) . 6_656 ?
La02 Si05 La01 128.14(4) 6_556 6_656 ?
La01 Si05 La01 107.60(3) 2_565 6_656 ?
La01 Si05 La01 62.96(2) 2_564 6_656 ?

loop_
_geom_bond_atom_site_label_1
_geom_bond_atom_site_label_2
_geom_bond_distance
_geom_bond_site_symmetry_2
_geom_bond_publ_flag
La01 Ni03 2.7670(8) . ?
La01 Ni04 3.0388(8) 5_566 ?
La01 Si05 3.1191(13) 5_566 ?
La01 Ni04 3.1673(8) 2_564 ?
La01 Ni03 3.1836(8) 2_565 ?
La01 Ni03 3.1884(9) 5_565 ?
La01 Si05 3.2752(13) 2_564 ?
La01 Si05 3.3101(13) 2_565 ?
La01 Si05 3.3988(13) 6_556 ?
La01 La01 3.5040(9) 5_566 ?
La01 Ni03 3.5999(9) 6_556 ?
La01 Ni03 3.6090(10) 5_566 ?
La02 Ni04 2.8135(11) . ?
La02 Ni04 2.9382(11) 6_656 ?
La02 Ni03 3.0052(10) 6_656 ?
La02 Ni03 3.0052(10) 4 ?
La02 Si05 3.1709(13) . ?
La02 Si05 3.1709(13) 7_565 ?
La02 Si05 3.1860(13) 6_656 ?
La02 Si05 3.1860(13) 4 ?
Ni03 Si05 2.3070(13) . ?
Ni03 Si05 2.3492(14) 6_556 ?
Ni03 Si05 2.3602(13) 2_564 ?
Ni03 Ni03 2.5755(11) 5_565 ?
Ni04 Si05 2.6653(13) . ?
Ni04 Si05 2.6653(13) 7_565 ?
